data_4026116
loop_
_publ_author_name
'S. Fern Lim'
'Benjamin L. Harris'
'Paul Blanc'
'Jonathan M. White'

_publ_section_title
;
 Orbital Interactions in Selenomethyl-Substituted Pyridinium Ions and
 Carbenium Ions with Higher Electron Demand
;
_journal_name_full 'Journal of Organic Chemistry'
_journal_page_first 1673
_journal_page_last 1682
_journal_paper_doi 10.1021/jo102307v
_journal_volume 76
_journal_year 2011
_chemical_formula_sum 'C18 H14 N4 O7 Se'
_chemical_formula_weight 477.29
_chemical_name_systematic
;
 ?
;
_space_group_IT_number 14
_symmetry_cell_setting monoclinic
_symmetry_space_group_name_Hall '-P 2yn'
_symmetry_space_group_name_H-M 'P 1 21/n 1'
_atom_sites_solution_hydrogens geom
_atom_sites_solution_primary direct
_atom_sites_solution_secondary difmap
_audit_creation_method SHELXL-97
_cell_angle_alpha 90.00
_cell_angle_beta 99.285(5)
_cell_angle_gamma 90.00
_cell_formula_units_Z 4
_cell_length_a 7.449(3)
_cell_length_b 13.527(4)
_cell_length_c 19.221(6)
_cell_measurement_reflns_used 961
_cell_measurement_temperature 130(2)
_cell_measurement_theta_max 20.00
_cell_measurement_theta_min 2.62
_cell_volume 1911.4(11)
_computing_structure_refinement 'SHELXL-97 (Sheldrick, 1997)'
_diffrn_ambient_temperature 130(2)
_diffrn_measured_fraction_theta_full 0.999
_diffrn_measured_fraction_theta_max 0.999
_diffrn_measurement_device_type 'CCD area detector'
_diffrn_measurement_method 'phi and omega scans'
_diffrn_radiation_monochromator graphite
_diffrn_radiation_source 'fine-focus sealed tube'
_diffrn_radiation_type MoK\a
_diffrn_radiation_wavelength 0.71073
_diffrn_reflns_av_R_equivalents 0.1140
_diffrn_reflns_av_sigmaI/netI 0.1480
_diffrn_reflns_limit_h_max 7
_diffrn_reflns_limit_h_min -8
_diffrn_reflns_limit_k_max 12
_diffrn_reflns_limit_k_min -16
_diffrn_reflns_limit_l_max 22
_diffrn_reflns_limit_l_min -21
_diffrn_reflns_number 9186
_diffrn_reflns_theta_full 25.00
_diffrn_reflns_theta_max 25.00
_diffrn_reflns_theta_min 1.85
_exptl_absorpt_coefficient_mu 2.016
_exptl_absorpt_correction_type none
_exptl_crystal_colour Orange
_exptl_crystal_density_diffrn 1.659
_exptl_crystal_description plate
_exptl_crystal_F_000 960
_exptl_crystal_size_max 0.40
_exptl_crystal_size_mid 0.25
_exptl_crystal_size_min 0.05
_refine_diff_density_max 0.843
_refine_diff_density_min -0.561
_refine_diff_density_rms 0.093
_refine_ls_extinction_method none
_refine_ls_goodness_of_fit_ref 0.866
_refine_ls_hydrogen_treatment mixed
_refine_ls_matrix_type full
_refine_ls_number_parameters 275
_refine_ls_number_reflns 3353
_refine_ls_number_restraints 0
_refine_ls_restrained_S_all 0.866
_refine_ls_R_factor_all 0.1128
_refine_ls_R_factor_gt 0.0585
_refine_ls_shift/su_max 0.006
_refine_ls_shift/su_mean 0.000
_refine_ls_structure_factor_coef Fsqd
_refine_ls_weighting_details 'calc w=1/[\s^2^(Fo^2^)+(0.0315P)^2^+0.0000P] where P=(Fo^2^+2Fc^2^)/3'
_refine_ls_weighting_scheme calc
_refine_ls_wR_factor_gt 0.1070
_refine_ls_wR_factor_ref 0.1190
_reflns_number_gt 1890
_reflns_number_total 3353
_reflns_threshold_expression >2sigma(I)
_cod_data_source_file jo102307v_si_005.cif
_cod_data_source_block jmwpb6
_cod_original_cell_volume 1911.3(11)
_cod_original_sg_symbol_H-M 'P 1 21/n 1 '
_cod_database_code 4026116

loop_
_symmetry_equiv_pos_as_xyz
'x, y, z'
'-x+1/2, y+1/2, -z+1/2'
'-x, -y, -z'
'x-1/2, -y-1/2, z-1/2'

loop_
_atom_site_label
_atom_site_type_symbol
_atom_site_fract_x
_atom_site_fract_y
_atom_site_fract_z
_atom_site_U_iso_or_equiv
_atom_site_adp_type
_atom_site_occupancy
_atom_site_symmetry_multiplicity
_atom_site_calc_flag
_atom_site_refinement_flags
H H 0.935(8) 0.429(4) 0.289(3) 0.044(18) Uiso 1 1 d .
C1 C 0.7443(9) 0.5032(4) 0.2078(3) 0.0310(16) Uani 1 1 d .
H1 H 0.7978 0.5669 0.2151 0.037 Uiso 1 1 calc R
C2 C 0.6032(8) 0.4898(4) 0.1548(3) 0.0271(15) Uani 1 1 d .
H2 H 0.5609 0.5434 0.1247 0.032 Uiso 1 1 calc R
C3 C 0.5177(8) 0.3958(4) 0.1439(3) 0.0249(14) Uani 1 1 d .
C4 C 0.5917(9) 0.3202(4) 0.1894(3) 0.0300(16) Uani 1 1 d .
H4 H 0.5409 0.2557 0.1840 0.036 Uiso 1 1 calc R
C5 C 0.7359(8) 0.3379(4) 0.2414(3) 0.0327(17) Uani 1 1 d .
H5 H 0.7842 0.2855 0.2716 0.039 Uiso 1 1 calc R
C6 C 0.3582(8) 0.3808(4) 0.0876(3) 0.0334(16) Uani 1 1 d .
H6A H 0.3692 0.3165 0.0642 0.040 Uiso 1 1 calc R
H6B H 0.3550 0.4336 0.0518 0.040 Uiso 1 1 calc R
C7 C 0.1174(9) 0.5247(4) 0.1405(3) 0.0321(16) Uani 1 1 d .
C8 C 0.0122(9) 0.5823(5) 0.0885(3) 0.0380(18) Uani 1 1 d .
H8 H -0.0517 0.5519 0.0473 0.046 Uiso 1 1 calc R
C9 C 0.0015(10) 0.6841(5) 0.0973(4) 0.047(2) Uani 1 1 d .
H9 H -0.0708 0.7232 0.0624 0.057 Uiso 1 1 calc R
C10 C 0.0948(9) 0.7277(5) 0.1561(4) 0.045(2) Uani 1 1 d .
H10 H 0.0867 0.7972 0.1621 0.055 Uiso 1 1 calc R
C11 C 0.2005(9) 0.6724(5) 0.2070(4) 0.0451(19) Uani 1 1 d .
H11 H 0.2654 0.7044 0.2474 0.054 Uiso 1 1 calc R
C12 C 0.2139(8) 0.5706(4) 0.2004(3) 0.0327(16) Uani 1 1 d .
H12 H 0.2872 0.5328 0.2358 0.039 Uiso 1 1 calc R
C13 C 0.1184(8) 0.3946(4) 0.4203(3) 0.0307(15) Uani 1 1 d .
C14 C 0.1903(8) 0.4901(4) 0.4488(3) 0.0255(14) Uani 1 1 d .
C15 C 0.2812(8) 0.5029(4) 0.5160(3) 0.0274(15) Uani 1 1 d .
H15 H 0.3262 0.5664 0.5311 0.033 Uiso 1 1 calc R
C16 C 0.3080(8) 0.4238(4) 0.5619(3) 0.0239(14) Uani 1 1 d .
C17 C 0.2384(8) 0.3293(4) 0.5404(3) 0.0258(15) Uani 1 1 d .
H17 H 0.2556 0.2747 0.5718 0.031 Uiso 1 1 calc R
C18 C 0.1471(8) 0.3185(4) 0.4741(3) 0.0260(15) Uani 1 1 d .
N1 N 0.8106(7) 0.4283(4) 0.2504(3) 0.0291(13) Uani 1 1 d .
N2 N 0.0689(8) 0.2177(4) 0.4556(3) 0.0362(14) Uani 1 1 d .
N3 N 0.4019(7) 0.4368(4) 0.6334(3) 0.0323(13) Uani 1 1 d .
N4 N 0.1589(8) 0.5765(4) 0.4033(3) 0.0355(14) Uani 1 1 d .
O1 O 0.0520(6) 0.3786(3) 0.3579(2) 0.0464(12) Uani 1 1 d .
O2 O -0.0721(7) 0.2130(3) 0.4133(3) 0.0551(14) Uani 1 1 d .
O3 O 0.1486(6) 0.1461(3) 0.4869(2) 0.0423(12) Uani 1 1 d .
O4 O 0.4031(6) 0.3673(3) 0.6753(2) 0.0407(12) Uani 1 1 d .
O5 O 0.4734(6) 0.5183(3) 0.6492(2) 0.0434(12) Uani 1 1 d .
O6 O 0.2637(6) 0.6477(3) 0.4184(2) 0.0466(13) Uani 1 1 d .
O7 O 0.0340(6) 0.5770(3) 0.3532(2) 0.0422(12) Uani 1 1 d .
Se1 Se 0.12919(9) 0.38364(4) 0.12838(4) 0.0361(2) Uani 1 1 d .

loop_
_atom_site_aniso_label
_atom_site_aniso_U_11
_atom_site_aniso_U_22
_atom_site_aniso_U_33
_atom_site_aniso_U_23
_atom_site_aniso_U_13
_atom_site_aniso_U_12
C1 0.031(4) 0.029(4) 0.034(4) -0.007(3) 0.010(3) -0.001(3)
C2 0.033(4) 0.021(3) 0.029(4) 0.004(3) 0.012(3) 0.003(3)
C3 0.026(4) 0.026(3) 0.024(4) -0.008(3) 0.007(3) 0.003(3)
C4 0.038(4) 0.015(3) 0.040(4) 0.000(3) 0.012(4) 0.002(3)
C5 0.031(4) 0.025(3) 0.043(5) 0.004(3) 0.009(4) 0.000(3)
C6 0.054(4) 0.023(3) 0.025(4) -0.004(3) 0.012(3) 0.000(3)
C7 0.032(4) 0.034(4) 0.031(4) 0.003(3) 0.007(3) 0.011(3)
C8 0.044(5) 0.048(4) 0.024(4) 0.000(3) 0.012(4) 0.012(3)
C9 0.045(5) 0.050(5) 0.048(5) 0.017(4) 0.015(4) 0.023(4)
C10 0.037(5) 0.041(4) 0.059(6) -0.001(4) 0.012(4) 0.012(4)
C11 0.039(5) 0.046(4) 0.054(5) -0.018(4) 0.016(4) -0.004(4)
C12 0.031(4) 0.040(4) 0.027(4) -0.005(3) 0.006(3) -0.002(3)
C13 0.022(4) 0.035(4) 0.033(4) -0.003(3) -0.002(3) 0.014(3)
C14 0.026(4) 0.022(3) 0.028(4) 0.000(3) 0.002(3) 0.003(3)
C15 0.025(4) 0.016(3) 0.043(4) -0.002(3) 0.010(3) 0.000(3)
C16 0.017(3) 0.030(3) 0.024(4) -0.003(3) 0.003(3) -0.003(3)
C17 0.025(4) 0.015(3) 0.039(4) 0.000(3) 0.010(3) -0.005(3)
C18 0.028(4) 0.019(3) 0.031(4) -0.006(3) 0.003(3) -0.007(3)
N1 0.028(3) 0.033(3) 0.027(3) -0.004(3) 0.004(3) 0.002(3)
N2 0.031(4) 0.026(3) 0.051(4) -0.009(3) 0.007(3) -0.011(3)
N3 0.034(4) 0.034(3) 0.032(4) -0.002(3) 0.012(3) 0.001(3)
N4 0.032(4) 0.030(3) 0.048(4) 0.001(3) 0.015(3) 0.009(3)
O1 0.056(3) 0.039(3) 0.039(3) -0.003(2) -0.009(3) 0.005(2)
O2 0.037(3) 0.042(3) 0.079(4) -0.016(3) -0.011(3) -0.006(2)
O3 0.051(3) 0.017(2) 0.062(3) 0.000(2) 0.015(3) -0.002(2)
O4 0.048(3) 0.039(3) 0.034(3) 0.006(2) 0.003(2) -0.004(2)
O5 0.054(3) 0.033(3) 0.041(3) -0.013(2) 0.000(3) -0.012(2)
O6 0.043(3) 0.022(2) 0.073(4) 0.008(2) 0.006(3) -0.002(2)
O7 0.040(3) 0.038(3) 0.047(3) 0.012(2) 0.001(3) 0.013(2)
Se1 0.0309(4) 0.0343(4) 0.0427(4) -0.0048(4) 0.0047(3) -0.0033(3)

loop_
_atom_type_symbol
_atom_type_description
_atom_type_scat_dispersion_real
_atom_type_scat_dispersion_imag
_atom_type_scat_source
C C 0.0033 0.0016 'International Tables Vol C Tables 4.2.6.8 and 6.1.1.4'
H H 0.0000 0.0000 'International Tables Vol C Tables 4.2.6.8 and 6.1.1.4'
N N 0.0061 0.0033 'International Tables Vol C Tables 4.2.6.8 and 6.1.1.4'
O O 0.0106 0.0060 'International Tables Vol C Tables 4.2.6.8 and 6.1.1.4'
Se Se -0.0929 2.2259 'International Tables Vol C Tables 4.2.6.8 and 6.1.1.4'

loop_
_geom_angle_atom_site_label_1
_geom_angle_atom_site_label_2
_geom_angle_atom_site_label_3
_geom_angle
N1 C1 C2 121.4(6)
N1 C1 H1 119.3
C2 C1 H1 119.3
C1 C2 C3 120.4(5)
C1 C2 H2 119.8
C3 C2 H2 119.8
C4 C3 C2 116.1(5)
C4 C3 C6 122.9(5)
C2 C3 C6 121.0(5)
C5 C4 C3 120.8(5)
C5 C4 H4 119.6
C3 C4 H4 119.6
N1 C5 C4 121.0(6)
N1 C5 H5 119.5
C4 C5 H5 119.5
C3 C6 Se1 110.3(4)
C3 C6 H6A 109.6
Se1 C6 H6A 109.6
C3 C6 H6B 109.6
Se1 C6 H6B 109.6
H6A C6 H6B 108.1
C12 C7 C8 119.5(6)
C12 C7 Se1 120.7(5)
C8 C7 Se1 119.8(5)
C9 C8 C7 120.0(6)
C9 C8 H8 120.0
C7 C8 H8 120.0
C10 C9 C8 119.8(7)
C10 C9 H9 120.1
C8 C9 H9 120.1
C9 C10 C11 120.8(7)
C9 C10 H10 119.6
C11 C10 H10 119.6
C10 C11 C12 121.1(7)
C10 C11 H11 119.4
C12 C11 H11 119.4
C11 C12 C7 118.7(6)
C11 C12 H12 120.7
C7 C12 H12 120.7
O1 C13 C18 123.8(6)
O1 C13 C14 125.3(6)
C18 C13 C14 110.8(5)
C15 C14 N4 118.2(5)
C15 C14 C13 123.9(5)
N4 C14 C13 117.9(5)
C14 C15 C16 120.2(5)
C14 C15 H15 119.9
C16 C15 H15 119.9
C15 C16 C17 120.3(6)
C15 C16 N3 120.6(5)
C17 C16 N3 119.0(5)
C18 C17 C16 118.6(5)
C18 C17 H17 120.7
C16 C17 H17 120.7
C17 C18 C13 126.1(5)
C17 C18 N2 116.0(5)
C13 C18 N2 117.9(6)
C5 N1 C1 120.2(6)
C5 N1 H 113(3)
C1 N1 H 127(3)
O2 N2 O3 125.1(5)
O2 N2 C18 117.6(5)
O3 N2 C18 117.2(5)
O4 N3 O5 123.9(5)
O4 N3 C16 118.4(5)
O5 N3 C16 117.6(5)
O7 N4 O6 123.2(5)
O7 N4 C14 120.3(5)
O6 N4 C14 116.6(6)
C7 Se1 C6 97.2(2)

loop_
_geom_bond_atom_site_label_1
_geom_bond_atom_site_label_2
_geom_bond_distance
C1 N1 1.345(7)
C1 C2 1.353(8)
C1 H1 0.9500
C2 C3 1.422(7)
C2 H2 0.9500
C3 C4 1.399(8)
C3 C6 1.486(8)
C4 C5 1.365(8)
C4 H4 0.9500
C5 N1 1.344(7)
C5 H5 0.9500
C6 Se1 1.989(6)
C6 H6A 0.9900
C6 H6B 0.9900
C7 C12 1.400(8)
C7 C8 1.402(8)
C7 Se1 1.926(6)
C8 C9 1.391(8)
C8 H8 0.9500
C9 C10 1.362(9)
C9 H9 0.9500
C10 C11 1.373(9)
C10 H10 0.9500
C11 C12 1.388(8)
C11 H11 0.9500
C12 H12 0.9500
C13 O1 1.240(7)
C13 C18 1.450(8)
C13 C14 1.470(8)
C14 C15 1.368(8)
C14 N4 1.457(7)
C15 C16 1.381(8)
C15 H15 0.9500
C16 C17 1.415(7)
C16 N3 1.449(7)
C17 C18 1.351(8)
C17 H17 0.9500
C18 N2 1.503(7)
N1 H 1.08(6)
N2 O2 1.222(6)
N2 O3 1.240(6)
N3 O4 1.237(6)
N3 O5 1.241(6)
N4 O7 1.226(6)
N4 O6 1.244(6)

loop_
_geom_torsion_atom_site_label_1
_geom_torsion_atom_site_label_2
_geom_torsion_atom_site_label_3
_geom_torsion_atom_site_label_4
_geom_torsion
N1 C1 C2 C3 1.6(8)
C1 C2 C3 C4 -1.8(8)
C1 C2 C3 C6 177.7(5)
C2 C3 C4 C5 0.9(8)
C6 C3 C4 C5 -178.6(5)
C3 C4 C5 N1 0.1(9)
C4 C3 C6 Se1 79.5(6)
C2 C3 C6 Se1 -100.0(5)
C12 C7 C8 C9 -1.3(9)
Se1 C7 C8 C9 179.3(5)
C7 C8 C9 C10 0.7(10)
C8 C9 C10 C11 0.3(10)
C9 C10 C11 C12 -0.7(10)
C10 C11 C12 C7 0.1(9)
C8 C7 C12 C11 0.9(9)
Se1 C7 C12 C11 -179.6(4)
O1 C13 C14 C15 -172.3(6)
C18 C13 C14 C15 3.6(8)
O1 C13 C14 N4 9.2(9)
C18 C13 C14 N4 -174.9(5)
N4 C14 C15 C16 177.5(5)
C13 C14 C15 C16 -1.0(9)
C14 C15 C16 C17 -1.2(8)
C14 C15 C16 N3 -179.1(5)
C15 C16 C17 C18 0.5(8)
N3 C16 C17 C18 178.4(5)
C16 C17 C18 C13 2.8(9)
C16 C17 C18 N2 -177.2(5)
O1 C13 C18 C17 171.4(6)
C14 C13 C18 C17 -4.6(8)
O1 C13 C18 N2 -8.7(9)
C14 C13 C18 N2 175.4(5)
C4 C5 N1 C1 -0.3(8)
C2 C1 N1 C5 -0.5(8)
C17 C18 N2 O2 148.3(6)
C13 C18 N2 O2 -31.6(8)
C17 C18 N2 O3 -28.6(8)
C13 C18 N2 O3 151.4(5)
C15 C16 N3 O4 171.1(5)
C17 C16 N3 O4 -6.8(8)
C15 C16 N3 O5 -7.4(8)
C17 C16 N3 O5 174.6(5)
C15 C14 N4 O7 -156.8(5)
C13 C14 N4 O7 21.9(8)
C15 C14 N4 O6 23.0(8)
C13 C14 N4 O6 -158.3(5)
C12 C7 Se1 C6 -83.9(5)
C8 C7 Se1 C6 95.6(5)
C3 C6 Se1 C7 76.4(4)
